data_7203475
loop_
_publ_author_name
'Billing, David G.'
'Lemmerer, Andreas'

_publ_section_title
;
 Synthesis and crystal structures of inorganic?organic hybrids
 incorporating an aromatic amine with a chiral functional group
;
_journal_issue 9
_journal_name_full CrystEngComm
_journal_page_first 686
_journal_paper_doi 10.1039/b606987h
_journal_volume 8
_journal_year 2006
_chemical_absolute_configuration rmad
_chemical_formula_moiety 'I4 Pb, 2(C8 H12 N)'
_chemical_formula_sum 'C16 H24 I4 N2 Pb'
_chemical_formula_weight 959.16
_chemical_name_common bis((R)-beta-phenethylammonium)tetraiodoplumbate(ii)
_chemical_name_systematic
;
bis((R)-\b-phenethylammonium)tetraiodoplumbate(II)
;
_space_group_IT_number 19
_symmetry_cell_setting orthorhombic
_symmetry_space_group_name_Hall 'P 2ac 2ab'
_symmetry_space_group_name_H-M 'P 21 21 21'
_atom_sites_solution_hydrogens geom
_atom_sites_solution_primary direct
_atom_sites_solution_secondary difmap
_audit_conform_dict_location ftp://ftp.iucr.org/pub/cif_core.dic
_audit_conform_dict_name cif_core.dic
_audit_conform_dict_version 2.3
_audit_creation_date 2006-04-04T10:53:17-00:00
_audit_creation_method 'WinGX routine CIF_UPDATE'
_cell_angle_alpha 90
_cell_angle_beta 90
_cell_angle_gamma 90
_cell_formula_units_Z 4
_cell_length_a 8.868(5)
_cell_length_b 9.247(5)
_cell_length_c 28.729(5)
_cell_measurement_reflns_used 914
_cell_measurement_temperature 173(2)
_cell_measurement_theta_max 28.245
_cell_measurement_theta_min 3.484
_cell_volume 2355.8(19)
_computing_cell_refinement 'Bruker SAINT+ (Bruker, 1999)'
_computing_data_collection 'Bruker SMART-NT (Bruker, 1998)'
_computing_data_reduction 'Bruker SAINT+ (Bruker, 1999)'
_computing_molecular_graphics
;
Ortep-3 for Windows (Farrugia, 1997) and DIAMOND (Brandenburg, 1999)
;
_computing_publication_material
;
WinGX publication routines (Farrugia, 1999) and PLATON (Spek, 2002)
;
_computing_structure_refinement 'SHELXL-97 (Sheldrick, 1997)'
_computing_structure_solution 'SHELXS-97 (Sheldrick, 1997a)'
_diffrn_ambient_temperature 173(2)
_diffrn_measured_fraction_theta_full 0.997
_diffrn_measured_fraction_theta_max 0.997
_diffrn_measurement_device_type 'SMART 1K CCD area detector'
_diffrn_measurement_method 'phi and omega scans'
_diffrn_radiation_monochromator graphite
_diffrn_radiation_type MoK\a
_diffrn_radiation_wavelength 0.71069
_diffrn_reflns_av_R_equivalents 0.0514
_diffrn_reflns_av_unetI/netI 0.042
_diffrn_reflns_limit_h_max 9
_diffrn_reflns_limit_h_min -10
_diffrn_reflns_limit_k_max 11
_diffrn_reflns_limit_k_min -11
_diffrn_reflns_limit_l_max 34
_diffrn_reflns_limit_l_min -34
_diffrn_reflns_number 12963
_diffrn_reflns_theta_full 25.5
_diffrn_reflns_theta_max 25.5
_diffrn_reflns_theta_min 2.31
_exptl_absorpt_coefficient_mu 12.405
_exptl_absorpt_correction_T_max 0.4044
_exptl_absorpt_correction_T_min 0.0962
_exptl_absorpt_correction_type integration
_exptl_absorpt_process_details 'Bruker XPREP (Bruker, 1999)'
_exptl_crystal_colour yellow
_exptl_crystal_density_diffrn 2.704
_exptl_crystal_density_method 'not measured'
_exptl_crystal_description polyhedral
_exptl_crystal_F_000 1712
_exptl_crystal_size_max 0.26
_exptl_crystal_size_mid 0.14
_exptl_crystal_size_min 0.08
_refine_diff_density_max 1.587
_refine_diff_density_min -1.722
_refine_diff_density_rms 0.222
_refine_ls_abs_structure_details 'Flack H D (1983), 1849 Friedel Pairs'
_refine_ls_abs_structure_Flack 0.095(16)
_refine_ls_extinction_method none
_refine_ls_goodness_of_fit_ref 1.174
_refine_ls_hydrogen_treatment constr
_refine_ls_matrix_type full
_refine_ls_number_parameters 184
_refine_ls_number_reflns 4381
_refine_ls_number_restraints 258
_refine_ls_restrained_S_all 1.143
_refine_ls_R_factor_all 0.0481
_refine_ls_R_factor_gt 0.0405
_refine_ls_shift/su_max 0.002
_refine_ls_shift/su_mean 0
_refine_ls_structure_factor_coef Fsqd
_refine_ls_weighting_details 'calc w=1/[\s^2^(Fo^2^)+(0.0172P)^2^+29.8048P] where P=(Fo^2^+2Fc^2^)/3'
_refine_ls_weighting_scheme calc
_refine_ls_wR_factor_gt 0.083
_refine_ls_wR_factor_ref 0.0851
_reflns_number_gt 3874
_reflns_number_total 4381
_reflns_threshold_expression >2sigma(I)
_cod_data_source_file b606987h.txt
_cod_data_source_block 7
_cod_depositor_comments
;
The following automatic conversions were performed:
'_symmetry_cell_setting' value 'Orthorhombic' changed to 'orthorhombic'
according to '/home/saulius/struct/CIF-dictionaries/cif_core.dic'
dictionary named 'cif_core.dic' version 2.4.1 from 2010-06-29.

Automatic conversion script
Id: cif_fix_enum 1527 2010-12-29 10:47:43Z saulius 
;
_cod_original_sg_symbol_H-M P2(1)2(1)2(1)
_cod_database_code 7203475

loop_
_symmetry_equiv_pos_as_xyz
'x, y, z'
'-x+1/2, -y, z+1/2'
'-x, y+1/2, -z+1/2'
'x+1/2, -y+1/2, -z'

loop_
_atom_site_label
_atom_site_type_symbol
_atom_site_fract_x
_atom_site_fract_y
_atom_site_fract_z
_atom_site_U_iso_or_equiv
_atom_site_adp_type
_atom_site_occupancy
_atom_site_symmetry_multiplicity
_atom_site_calc_flag
_atom_site_refinement_flags
_atom_site_disorder_assembly
_atom_site_disorder_group
C1 C 0.8857(10) 0.4203(9) 0.1776(2) 0.0212(18) Uani 1 1 d GU . .
C2 C 0.7871(8) 0.3321(9) 0.2022(3) 0.023(2) Uani 1 1 d GU . .
H2 H 0.7028 0.29 0.1869 0.028 Uiso 1 1 calc R . .
C3 C 0.8118(10) 0.3053(9) 0.2492(3) 0.028(2) Uani 1 1 d GU . .
H3 H 0.7444 0.245 0.266 0.033 Uiso 1 1 calc R . .
C4 C 0.9351(11) 0.3668(11) 0.2716(2) 0.027(2) Uani 1 1 d GU . .
H4 H 0.952 0.3485 0.3037 0.033 Uiso 1 1 calc R . .
C5 C 1.0337(9) 0.4551(10) 0.2469(3) 0.026(2) Uani 1 1 d GU . .
H5 H 1.118 0.4971 0.2622 0.032 Uiso 1 1 calc R . .
C6 C 1.0090(9) 0.4819(9) 0.1999(3) 0.0218(19) Uani 1 1 d GU . .
H6 H 1.0764 0.5422 0.1831 0.026 Uiso 1 1 calc R . .
C7 C 0.8525(15) 0.4624(13) 0.1277(4) 0.0271(19) Uani 1 1 d DU . .
H7 H 0.7551 0.4152 0.1188 0.033 Uiso 1 1 calc R . .
C8 C 0.837(2) 0.6207(14) 0.1178(5) 0.037(3) Uani 1 1 d DU . .
H8A H 0.8123 0.6348 0.0848 0.055 Uiso 1 1 calc R . .
H8B H 0.9316 0.67 0.1251 0.055 Uiso 1 1 calc R . .
H8C H 0.7556 0.661 0.137 0.055 Uiso 1 1 calc R . .
C9 C 0.4395(10) 0.0201(9) 0.1717(2) 0.0229(18) Uani 1 1 d GU . .
C10 C 0.3290(9) 0.1155(9) 0.1871(3) 0.023(2) Uani 1 1 d GU . .
H10 H 0.256 0.1517 0.1658 0.028 Uiso 1 1 calc R . .
C11 C 0.3251(10) 0.1580(9) 0.2335(3) 0.028(2) Uani 1 1 d GU . .
H11 H 0.2496 0.2232 0.2439 0.033 Uiso 1 1 calc R . .
C12 C 0.4319(11) 0.1051(11) 0.2645(2) 0.028(2) Uani 1 1 d GU . .
H12 H 0.4293 0.1341 0.2963 0.034 Uiso 1 1 calc R . .
C13 C 0.5424(10) 0.0097(10) 0.2492(3) 0.027(2) Uani 1 1 d GU . .
H13 H 0.6153 -0.0264 0.2705 0.033 Uiso 1 1 calc R . .
C14 C 0.5462(9) -0.0328(9) 0.2028(3) 0.027(2) Uani 1 1 d GU . .
H14 H 0.6217 -0.098 0.1924 0.032 Uiso 1 1 calc R . .
C15 C 0.4399(14) -0.0367(13) 0.1220(4) 0.0235(18) Uani 1 1 d DU . .
H15 H 0.5182 -0.1141 0.1197 0.028 Uiso 1 1 calc R . .
C16 C 0.2952(15) -0.0958(15) 0.1038(5) 0.029(3) Uani 1 1 d DU . .
H16A H 0.3088 -0.1262 0.0714 0.044 Uiso 1 1 calc R . .
H16B H 0.217 -0.021 0.1054 0.044 Uiso 1 1 calc R . .
H16C H 0.2645 -0.1792 0.1226 0.044 Uiso 1 1 calc R . .
N1 N 0.9790(15) 0.3918(15) 0.0976(4) 0.027(3) Uani 1 1 d DU . .
H1A H 0.9604 0.4089 0.0669 0.041 Uiso 1 1 calc R . .
H1B H 0.9807 0.2948 0.1028 0.041 Uiso 1 1 calc R . .
H1C H 1.0698 0.4306 0.1055 0.041 Uiso 1 1 calc R . .
N2 N 0.4863(14) 0.0893(12) 0.0891(4) 0.019(2) Uani 1 1 d DU . .
H2A H 0.5757 0.1272 0.0987 0.029 Uiso 1 1 calc R . .
H2B H 0.4141 0.1592 0.0897 0.029 Uiso 1 1 calc R . .
H2C H 0.4963 0.0551 0.0595 0.029 Uiso 1 1 calc R . .
Pb1 Pb 0.89467(4) 0.99367(4) -0.00163(2) 0.01796(10) Uani 1 1 d . . .
I1 I 0.87614(13) 1.03142(12) 0.10937(3) 0.0219(2) Uani 1 1 d . . .
I2 I 1.20284(7) 1.20236(6) 0.00001(4) 0.02044(15) Uani 1 1 d . . .
I3 I 1.08479(7) 0.68139(7) 0.00049(4) 0.02319(15) Uani 1 1 d . . .
I4 I 0.88276(13) 1.02376(13) -0.11151(3) 0.0260(3) Uani 1 1 d . . .

loop_
_atom_site_aniso_label
_atom_site_aniso_U_11
_atom_site_aniso_U_22
_atom_site_aniso_U_33
_atom_site_aniso_U_23
_atom_site_aniso_U_13
_atom_site_aniso_U_12
C1 0.023(4) 0.019(4) 0.022(3) -0.001(3) 0.004(3) 0.000(3)
C2 0.028(4) 0.017(4) 0.025(3) 0.002(3) 0.002(3) -0.003(3)
C3 0.032(4) 0.027(5) 0.024(3) 0.003(4) 0.004(4) -0.003(4)
C4 0.031(5) 0.028(5) 0.023(4) 0.001(4) 0.002(3) 0.002(4)
C5 0.029(5) 0.024(5) 0.026(3) -0.001(4) -0.001(3) -0.001(3)
C6 0.025(4) 0.015(4) 0.025(3) -0.002(3) 0.003(3) -0.001(3)
C7 0.025(4) 0.033(4) 0.023(3) 0.004(3) 0.004(3) -0.004(4)
C8 0.046(7) 0.036(4) 0.029(6) 0.007(4) 0.001(6) 0.010(5)
C9 0.022(4) 0.021(4) 0.025(3) 0.001(3) 0.006(3) 0.002(3)
C10 0.023(4) 0.019(4) 0.027(3) -0.002(3) 0.004(3) 0.001(3)
C11 0.030(5) 0.025(5) 0.029(4) -0.005(4) 0.006(3) 0.000(3)
C12 0.035(5) 0.024(5) 0.025(4) -0.001(4) 0.004(3) -0.006(4)
C13 0.029(5) 0.026(5) 0.027(3) 0.004(4) 0.001(4) -0.005(3)
C14 0.023(4) 0.027(5) 0.029(3) 0.001(4) 0.002(3) 0.002(3)
C15 0.024(4) 0.018(4) 0.029(3) -0.004(3) 0.003(3) 0.002(4)
C16 0.022(5) 0.028(5) 0.037(6) -0.003(5) -0.001(4) 0.002(4)
N1 0.032(6) 0.031(5) 0.019(4) -0.002(4) 0.001(4) -0.002(4)
N2 0.019(5) 0.019(5) 0.020(4) -0.004(4) -0.001(4) 0.007(4)
Pb1 0.01791(19) 0.02027(18) 0.01569(19) -0.0009(3) 0.0010(3) -0.00083(14)
I1 0.0222(6) 0.0252(6) 0.0181(4) 0.0007(4) 0.0005(4) 0.0054(5)
I2 0.0186(3) 0.0212(3) 0.0216(3) 0.0035(6) -0.0014(6) -0.0028(2)
I3 0.0200(3) 0.0234(3) 0.0262(3) -0.0023(6) -0.0035(6) 0.0055(2)
I4 0.0270(6) 0.0315(7) 0.0194(4) -0.0032(5) 0.0023(5) -0.0056(5)

loop_
_atom_type_symbol
_atom_type_description
_atom_type_scat_dispersion_real
_atom_type_scat_dispersion_imag
_atom_type_scat_source
C C 0.0033 0.0016 'International Tables Vol C Tables 4.2.6.8 and 6.1.1.4'
H H 0 0 'International Tables Vol C Tables 4.2.6.8 and 6.1.1.4'
N N 0.0061 0.0033 'International Tables Vol C Tables 4.2.6.8 and 6.1.1.4'
Pb Pb -3.3944 10.1111 'International Tables Vol C Tables 4.2.6.8 and 6.1.1.4'
I I -0.4742 1.8119 'International Tables Vol C Tables 4.2.6.8 and 6.1.1.4'

loop_
_exptl_crystal_face_index_h
_exptl_crystal_face_index_k
_exptl_crystal_face_index_l
_exptl_crystal_face_perp_dist
0 0 -1 0.04
0 0 1 0.04
0 2 -1 0.07
0 -2 1 0.07
-2 -2 -1 0.1
1 -1 -2 0.11

loop_
_geom_angle_atom_site_label_1
_geom_angle_atom_site_label_2
_geom_angle_atom_site_label_3
_geom_angle
_geom_angle_site_symmetry_1
_geom_angle_site_symmetry_3
_geom_angle_publ_flag
C2 C1 C6 120 . . ?
C2 C1 C7 120.7(7) . . ?
C6 C1 C7 119.1(7) . . ?
C3 C2 C1 120 . . ?
C3 C2 H2 120 . . ?
C1 C2 H2 120 . . ?
C2 C3 C4 120 . . ?
C2 C3 H3 120 . . ?
C4 C3 H3 120 . . ?
C5 C4 C3 120 . . ?
C5 C4 H4 120 . . ?
C3 C4 H4 120 . . ?
C4 C5 C6 120 . . ?
C4 C5 H5 120 . . ?
C6 C5 H5 120 . . ?
C5 C6 C1 120 . . ?
C5 C6 H6 120 . . ?
C1 C6 H6 120 . . ?
C8 C7 C1 116.6(11) . . ?
C8 C7 N1 111.8(12) . . ?
C1 C7 N1 106.1(10) . . ?
C8 C7 H7 107.3 . . ?
C1 C7 H7 107.3 . . ?
N1 C7 H7 107.3 . . ?
C7 C8 H8A 109.5 . . ?
C7 C8 H8B 109.5 . . ?
H8A C8 H8B 109.5 . . ?
C7 C8 H8C 109.5 . . ?
H8A C8 H8C 109.5 . . ?
H8B C8 H8C 109.5 . . ?
C10 C9 C14 120 . . ?
C10 C9 C15 121.2(7) . . ?
C14 C9 C15 118.7(7) . . ?
C9 C10 C11 120 . . ?
C9 C10 H10 120 . . ?
C11 C10 H10 120 . . ?
C12 C11 C10 120 . . ?
C12 C11 H11 120 . . ?
C10 C11 H11 120 . . ?
C13 C12 C11 120 . . ?
C13 C12 H12 120 . . ?
C11 C12 H12 120 . . ?
C14 C13 C12 120 . . ?
C14 C13 H13 120 . . ?
C12 C13 H13 120 . . ?
C13 C14 C9 120 . . ?
C13 C14 H14 120 . . ?
C9 C14 H14 120 . . ?
C16 C15 C9 117.0(10) . . ?
C16 C15 N2 106.7(11) . . ?
C9 C15 N2 108.3(9) . . ?
C16 C15 H15 108.2 . . ?
C9 C15 H15 108.2 . . ?
N2 C15 H15 108.2 . . ?
C15 C16 H16A 109.5 . . ?
C15 C16 H16B 109.5 . . ?
H16A C16 H16B 109.5 . . ?
C15 C16 H16C 109.5 . . ?
H16A C16 H16C 109.5 . . ?
H16B C16 H16C 109.5 . . ?
C7 N1 H1A 109.5 . . ?
C7 N1 H1B 109.5 . . ?
H1A N1 H1B 109.5 . . ?
C7 N1 H1C 109.5 . . ?
H1A N1 H1C 109.5 . . ?
H1B N1 H1C 109.5 . . ?
C15 N2 H2A 109.5 . . ?
C15 N2 H2B 109.5 . . ?
H2A N2 H2B 109.5 . . ?
C15 N2 H2C 109.5 . . ?
H2A N2 H2C 109.5 . . ?
H2B N2 H2C 109.5 . . ?
I4 Pb1 I3 91.49(4) . 4_465 ?
I4 Pb1 I1 167.72(2) . . ?
I3 Pb1 I1 90.05(4) 4_465 . ?
I4 Pb1 I2 85.52(3) . 4_475 ?
I3 Pb1 I2 89.31(4) 4_465 4_475 ?
I1 Pb1 I2 82.33(3) . 4_475 ?
I4 Pb1 I3 96.36(4) . . ?
I3 Pb1 I3 89.77(4) 4_465 . ?
I1 Pb1 I3 95.83(3) . . ?
I2 Pb1 I3 177.93(3) 4_475 . ?
I4 Pb1 I2 89.46(3) . . ?
I3 Pb1 I2 175.07(2) 4_465 . ?
I1 Pb1 I2 88.00(3) . . ?
I2 Pb1 I2 85.95(4) 4_475 . ?
I3 Pb1 I2 94.93(4) . . ?
Pb1 I2 Pb1 156.41(2) 4_575 . ?
Pb1 I3 Pb1 150.78(2) 4_565 . ?

loop_
_geom_bond_atom_site_label_1
_geom_bond_atom_site_label_2
_geom_bond_distance
_geom_bond_site_symmetry_2
_geom_bond_publ_flag
C1 C2 1.39 . ?
C1 C6 1.39 . ?
C1 C7 1.514(14) . ?
C2 C3 1.39 . ?
C2 H2 0.95 . ?
C3 C4 1.39 . ?
C3 H3 0.95 . ?
C4 C5 1.39 . ?
C4 H4 0.95 . ?
C5 C6 1.39 . ?
C5 H5 0.95 . ?
C6 H6 0.95 . ?
C7 C8 1.498(14) . ?
C7 N1 1.560(12) . ?
C7 H7 1 . ?
C8 H8A 0.98 . ?
C8 H8B 0.98 . ?
C8 H8C 0.98 . ?
C9 C10 1.39 . ?
C9 C14 1.39 . ?
C9 C15 1.521(13) . ?
C10 C11 1.39 . ?
C10 H10 0.95 . ?
C11 C12 1.39 . ?
C11 H11 0.95 . ?
C12 C13 1.39 . ?
C12 H12 0.95 . ?
C13 C14 1.39 . ?
C13 H13 0.95 . ?
C14 H14 0.95 . ?
C15 C16 1.491(13) . ?
C15 N2 1.557(12) . ?
C15 H15 1 . ?
C16 H16A 0.98 . ?
C16 H16B 0.98 . ?
C16 H16C 0.98 . ?
N1 H1A 0.91 . ?
N1 H1B 0.91 . ?
N1 H1C 0.91 . ?
N2 H2A 0.91 . ?
N2 H2B 0.91 . ?
N2 H2C 0.91 . ?
Pb1 I4 3.1709(15) . ?
Pb1 I3 3.1895(16) 4_465 ?
Pb1 I1 3.2122(14) . ?
Pb1 I2 3.2858(16) 4_475 ?
Pb1 I3 3.3444(16) . ?
Pb1 I2 3.3459(16) . ?
I2 Pb1 3.2858(16) 4_575 ?
I3 Pb1 3.1895(16) 4_565 ?

loop_
_geom_hbond_atom_site_label_D
_geom_hbond_atom_site_label_H
_geom_hbond_atom_site_label_A
_geom_hbond_distance_DH
_geom_hbond_distance_HA
_geom_hbond_distance_DA
_geom_hbond_angle_DHA
_geom_hbond_site_symmetry_A
N1 H1A I2 0.91 3.16 3.823(14) 131.6 4_465
N1 H1B I1 0.91 2.61 3.472(15) 157.7 1_545
N1 H1C I4 0.91 2.81 3.686(15) 161.3 4_565
N2 H2A I1 0.91 2.82 3.546(13) 137.2 1_545
N2 H2B I4 0.91 3.01 3.750(12) 139.5 4_465
N2 H2C I3 0.91 2.89 3.694(12) 147.7 4_455

loop_
_geom_torsion_atom_site_label_1
_geom_torsion_atom_site_label_2
_geom_torsion_atom_site_label_3
_geom_torsion_atom_site_label_4
_geom_torsion
_geom_torsion_site_symmetry_1
_geom_torsion_site_symmetry_2
_geom_torsion_site_symmetry_3
_geom_torsion_site_symmetry_4
_geom_torsion_publ_flag
C6 C1 C2 C3 0 . . . . ?
C7 C1 C2 C3 -174.1(9) . . . . ?
C1 C2 C3 C4 0 . . . . ?
C2 C3 C4 C5 0 . . . . ?
C3 C4 C5 C6 0 . . . . ?
C4 C5 C6 C1 0 . . . . ?
C2 C1 C6 C5 0 . . . . ?
C7 C1 C6 C5 174.2(9) . . . . ?
C2 C1 C7 C8 119.9(12) . . . . ?
C6 C1 C7 C8 -54.2(14) . . . . ?
C2 C1 C7 N1 -114.9(10) . . . . ?
C6 C1 C7 N1 71.0(11) . . . . ?
C14 C9 C10 C11 0 . . . . ?
C15 C9 C10 C11 175.6(9) . . . . ?
C9 C10 C11 C12 0 . . . . ?
C10 C11 C12 C13 0 . . . . ?
C11 C12 C13 C14 0 . . . . ?
C12 C13 C14 C9 0 . . . . ?
C10 C9 C14 C13 0 . . . . ?
C15 C9 C14 C13 -175.7(9) . . . . ?
C10 C9 C15 C16 -49.1(13) . . . . ?
C14 C9 C15 C16 126.5(10) . . . . ?
C10 C9 C15 N2 71.5(11) . . . . ?
C14 C9 C15 N2 -112.9(9) . . . . ?
I4 Pb1 I2 Pb1 84.97(11) . . . 4_575 ?
I1 Pb1 I2 Pb1 -83.02(11) . . . 4_575 ?
I2 Pb1 I2 Pb1 -0.57(8) 4_475 . . 4_575 ?
I3 Pb1 I2 Pb1 -178.70(10) . . . 4_575 ?
I4 Pb1 I3 Pb1 88.44(9) . . . 4_565 ?
I3 Pb1 I3 Pb1 179.92(11) 4_465 . . 4_565 ?
I1 Pb1 I3 Pb1 -90.06(9) . . . 4_565 ?
I2 Pb1 I3 Pb1 -1.57(9) . . . 4_565 ?
